data_7107013
loop_
_publ_author_name
'Mohan Padmanaban'
'Philipp Muller'
'Christian Lieder'
'Kristina Gedrich'
'Ronny Grunker'
'Volodymyr Bon'
'Irena Senkovska'
'Sandra Baumgartner'
'Sabine Opelt'
'Silvia Paasch'
'Eike Brunner'
'Frank Glorius'
'Elias Klemm'
'Stefan Kaskel'

_publ_section_title
;
 Application of a chiral metal-organic framework in enantioselective
 separation
;
_journal_name_full Chem.Commun.
_journal_page_first 12089
_journal_paper_doi 10.1039/c1cc14893a
_journal_volume 47
_journal_year 2011
_chemical_absolute_configuration rm
_chemical_formula_moiety 'C50 H32 N O15 Zn4'
_chemical_formula_sum 'C50 H32 N O15 Zn4'
_chemical_formula_weight 1148.25
_chemical_name_systematic
;
?
;
_space_group_IT_number 173
_symmetry_cell_setting hexagonal
_symmetry_space_group_name_Hall 'P 6c'
_symmetry_space_group_name_H-M 'P 63'
_atom_sites_solution_hydrogens geom
_atom_sites_solution_primary direct
_atom_sites_solution_secondary difmap
_audit_creation_method SHELXL-97
_cell_angle_alpha 90.00
_cell_angle_beta 90.00
_cell_angle_gamma 120.00
_cell_formula_units_Z 6
_cell_length_a 41.459(6)
_cell_length_b 41.459(6)
_cell_length_c 17.561(4)
_cell_measurement_temperature 296(2)
_cell_volume 26141(8)
_computing_cell_refinement XDS
_computing_data_collection 'marCCD 1994-2002'
_computing_data_reduction XDS
_computing_molecular_graphics 'Diamond 3.1'
_computing_publication_material WinGX
_computing_structure_refinement 'SHELXL-97 (Sheldrick, 2008)'
_computing_structure_solution 'SHELXS-97 (Sheldrick, 2008)'
_diffrn_ambient_temperature 296(2)
_diffrn_measured_fraction_theta_full 0.923
_diffrn_measured_fraction_theta_max 0.923
_diffrn_measurement_device_type 'MX-225 CCD'
_diffrn_measurement_method '\D\f scans'
_diffrn_radiation_monochromator Si-111
_diffrn_radiation_source 'BESSY-MX BL14.1'
_diffrn_radiation_type synchrotron
_diffrn_radiation_wavelength 0.88560
_diffrn_reflns_av_R_equivalents 0.0501
_diffrn_reflns_av_sigmaI/netI 0.0469
_diffrn_reflns_limit_h_max 33
_diffrn_reflns_limit_h_min -49
_diffrn_reflns_limit_k_max 49
_diffrn_reflns_limit_k_min -33
_diffrn_reflns_limit_l_max 17
_diffrn_reflns_limit_l_min -18
_diffrn_reflns_number 80884
_diffrn_reflns_theta_full 31.82
_diffrn_reflns_theta_max 31.82
_diffrn_reflns_theta_min 1.61
_exptl_absorpt_coefficient_mu 1.016
_exptl_absorpt_correction_type empirical
_exptl_crystal_colour colorless
_exptl_crystal_density_diffrn 0.438
_exptl_crystal_density_method 'not measured'
_exptl_crystal_description block
_exptl_crystal_F_000 3474
_exptl_crystal_size_max 0.30
_exptl_crystal_size_mid 0.30
_exptl_crystal_size_min 0.20
_platon_squeeze_details
;
;
_refine_diff_density_max 0.398
_refine_diff_density_min -0.352
_refine_diff_density_rms 0.031
_refine_ls_abs_structure_details 'Flack H D (1983), Acta Cryst. A39, 876-881'
_refine_ls_abs_structure_Flack 0.440(7)
_refine_ls_extinction_method none
_refine_ls_goodness_of_fit_ref 1.042
_refine_ls_hydrogen_treatment constr
_refine_ls_matrix_type full
_refine_ls_number_parameters 502
_refine_ls_number_reflns 28147
_refine_ls_number_restraints 313
_refine_ls_restrained_S_all 1.041
_refine_ls_R_factor_all 0.0532
_refine_ls_R_factor_gt 0.0427
_refine_ls_shift/su_max 0.003
_refine_ls_shift/su_mean 0.000
_refine_ls_structure_factor_coef Fsqd
_refine_ls_weighting_details 'calc w=1/[\s^2^(Fo^2^)+(0.0663P)^2^] where P=(Fo^2^+2Fc^2^)/3'
_refine_ls_weighting_scheme calc
_refine_ls_wR_factor_gt 0.1142
_refine_ls_wR_factor_ref 0.1181
_reflns_number_gt 21674
_reflns_number_total 28147
_reflns_threshold_expression >2sigma(I)
_cod_data_source_file c1cc14893a.txt
_cod_data_source_block p63
_cod_original_cell_volume 26140(7)
_cod_original_sg_symbol_H-M 'P 6(3)'
_cod_database_code 7107013

loop_
_symmetry_equiv_pos_as_xyz
'x, y, z'
'-y, x-y, z'
'-x+y, -x, z'
'-x, -y, z+1/2'
'y, -x+y, z+1/2'
'x-y, x, z+1/2'

loop_
_atom_site_label
_atom_site_type_symbol
_atom_site_fract_x
_atom_site_fract_y
_atom_site_fract_z
_atom_site_U_iso_or_equiv
_atom_site_adp_type
_atom_site_occupancy
_atom_site_symmetry_multiplicity
_atom_site_calc_flag
_atom_site_refinement_flags
_atom_site_disorder_assembly
_atom_site_disorder_group
Zn1 Zn 0.628333(12) 0.028824(12) 0.402360(19) 0.06507(14) Uani 1 1 d . . .
Zn2 Zn 0.591444(7) 0.068872(6) 0.49408(3) 0.06012(8) Uani 1 1 d . . .
Zn3 Zn 0.627925(12) 0.028969(11) 0.581848(18) 0.05959(12) Uani 1 1 d . . .
Zn4 Zn 0.678877(7) 0.104207(6) 0.49096(3) 0.05691(8) Uani 1 1 d . . .
O1 O 0.63162(3) 0.05776(3) 0.49048(14) 0.0442(3) Uani 1 1 d . . .
O2 O 0.55919(9) 0.04717(13) 0.58007(16) 0.1579(12) Uani 1 1 d D . .
O3 O 0.58794(9) 0.02465(13) 0.64441(15) 0.1579(12) Uani 1 1 d D . .
O4 O 0.41830(8) -0.01426(7) 0.8492(2) 0.0997(10) Uani 1 1 d D . .
O5 O 0.44096(7) -0.04898(6) 0.90451(19) 0.0944(9) Uani 1 1 d D . .
O6 O 0.66959(5) 0.14599(5) 0.5047(2) 0.0938(8) Uani 1 1 d . . .
O7 O 0.60905(5) 0.12246(4) 0.5022(2) 0.0912(7) Uani 1 1 d . . .
O8 O 0.70723(7) 0.11046(8) 0.40339(13) 0.0862(6) Uani 1 1 d D . .
O9 O 0.66839(7) 0.06104(8) 0.33250(13) 0.0862(6) Uani 1 1 d D . .
O10 O 0.67156(9) 0.05683(7) 0.64420(17) 0.1090(8) Uani 1 1 d D . .
O11 O 0.70394(8) 0.11414(7) 0.59355(18) 0.1090(8) Uani 1 1 d D . .
O12 O 0.63490(11) -0.01219(8) 0.55288(17) 0.1526(11) Uani 1 1 d D . .
O13 O 0.62717(12) -0.01708(8) 0.4233(2) 0.1526(11) Uani 1 1 d D . .
C1 C 0.56017(8) 0.02830(9) 0.63499(18) 0.0651(9) Uani 1 1 d D . .
C2 C 0.53022(7) 0.01280(9) 0.69585(17) 0.129(2) Uani 1 1 d GDU A .
C3 C 0.52875(9) -0.01081(11) 0.7536(2) 0.170(3) Uani 1 1 d GDU . .
C4 C 0.50030(10) -0.02393(11) 0.80726(18) 0.168(3) Uani 1 1 d GDU A .
C5 C 0.47332(9) -0.01344(10) 0.80309(17) 0.1095(16) Uani 1 1 d GDU . .
C6 C 0.47479(9) 0.01017(11) 0.74530(19) 0.165(3) Uani 1 1 d GDU A .
H6A H 0.4567 0.0172 0.7425 0.198 Uiso 1 1 calc R . .
C7 C 0.50324(9) 0.02329(10) 0.69168(17) 0.145(2) Uani 1 1 d GDU . .
H7A H 0.5042 0.0391 0.6530 0.174 Uiso 1 1 calc R A .
C8 C 0.44090(12) -0.02578(15) 0.8586(3) 0.202(5) Uani 1 1 d D A .
C9 C 0.64081(8) 0.14788(7) 0.4816(2) 0.0677(9) Uani 1 1 d . . .
C10 C 0.64656(5) 0.18730(4) 0.4932(2) 0.0930(10) Uani 1 1 d GU . .
C11 C 0.61843(4) 0.19323(4) 0.52021(17) 0.0996(16) Uani 1 1 d GU . .
H11A H 0.5968 0.1735 0.5405 0.119 Uiso 1 1 calc R . .
C12 C 0.62260(5) 0.22862(5) 0.5170(2) 0.1143(19) Uani 1 1 d GU . .
H12A H 0.6038 0.2326 0.5350 0.137 Uiso 1 1 calc R . .
C13 C 0.65491(5) 0.25808(4) 0.4867(2) 0.1121(13) Uani 1 1 d GU . .
C14 C 0.68304(5) 0.25215(5) 0.4597(2) 0.124(2) Uani 1 1 d GU . .
H14A H 0.7047 0.2719 0.4395 0.149 Uiso 1 1 calc R . .
C15 C 0.67887(5) 0.21676(5) 0.4630(2) 0.129(2) Uani 1 1 d GU . .
H15A H 0.6977 0.2128 0.4449 0.154 Uiso 1 1 calc R . .
C16 C 0.66225(8) 0.29760(7) 0.4952(4) 0.1288(17) Uani 1 1 d . . .
C17 C 0.63133(7) 0.30298(7) 0.4944(4) 0.146(2) Uani 1 1 d . . .
H17A H 0.6075 0.2823 0.4933 0.176 Uiso 1 1 calc R . .
C18 C 0.69669(8) 0.09207(7) 0.34245(19) 0.0748(11) Uani 1 1 d D . .
C19 C 0.71831(6) 0.10433(6) 0.26486(11) 0.1019(14) Uani 1 1 d GU . .
C20 C 0.74553(7) 0.14177(6) 0.26317(10) 0.138(2) Uani 1 1 d GU . .
H20A H 0.7495 0.1567 0.3057 0.165 Uiso 1 1 calc R . .
C21 C 0.76681(6) 0.15693(5) 0.19791(9) 0.131(2) Uani 1 1 d GU . .
H21A H 0.7850 0.1820 0.1968 0.157 Uiso 1 1 calc R . .
C22 C 0.76086(4) 0.13466(4) 0.13434(9) 0.0948(12) Uani 1 1 d GU . .
C23 C 0.73365(5) 0.09722(4) 0.13604(11) 0.1304(19) Uani 1 1 d GU . .
H23A H 0.7297 0.0823 0.0935 0.156 Uiso 1 1 calc R . .
C24 C 0.71237(6) 0.08205(5) 0.20129(11) 0.1061(14) Uani 1 1 d GU . .
H24A H 0.6942 0.0570 0.2024 0.127 Uiso 1 1 calc R . .
C25 C 0.77931(3) 0.15107(3) 0.05518(9) 0.1062(15) Uani 1 1 d GU . .
C26 C 0.81421(3) 0.18299(5) 0.05785(10) 0.0980(13) Uani 1 1 d GU . .
H26A H 0.8272 0.1905 0.1036 0.118 Uiso 1 1 calc R . .
C27 C 0.82971(4) 0.20371(5) -0.00789(11) 0.1214(15) Uani 1 1 d GU . .
C28 C 0.81031(5) 0.19252(5) -0.07630(10) 0.1055(15) Uani 1 1 d GU . .
H28A H 0.8207 0.2064 -0.1203 0.127 Uiso 1 1 calc R . .
C29 C 0.77542(5) 0.16060(6) -0.07897(9) 0.1044(15) Uani 1 1 d GU . .
C30 C 0.75992(4) 0.13987(5) -0.01323(9) 0.1258(15) Uani 1 1 d GU . .
H30A H 0.7366 0.1185 -0.0150 0.151 Uiso 1 1 calc R . .
C31 C 0.69591(15) 0.09084(13) 0.6463(2) 0.158(3) Uani 1 1 d D . .
C32 C 0.71973(9) 0.11105(7) 0.71216(12) 0.0922(13) Uani 1 1 d GU . .
C33 C 0.71397(9) 0.08832(5) 0.77485(14) 0.137(2) Uani 1 1 d GU . .
H33A H 0.6980 0.0627 0.7711 0.164 Uiso 1 1 calc R . .
C34 C 0.73204(9) 0.10382(6) 0.84317(13) 0.145(2) Uani 1 1 d GU . .
H34A H 0.7282 0.0886 0.8851 0.174 Uiso 1 1 calc R . .
C35 C 0.75586(8) 0.14205(7) 0.84880(12) 0.0938(12) Uani 1 1 d GU . .
C36 C 0.76162(8) 0.16478(5) 0.78611(15) 0.1297(19) Uani 1 1 d GU . .
H36A H 0.7776 0.1904 0.7899 0.156 Uiso 1 1 calc R . .
C37 C 0.74356(9) 0.14928(7) 0.71778(14) 0.1234(19) Uani 1 1 d GU . .
H37A H 0.7474 0.1645 0.6758 0.148 Uiso 1 1 calc R . .
C38 C 0.62910(10) -0.02776(9) 0.4892(2) 0.1354(19) Uani 1 1 d D . .
C39 C 0.63044(9) -0.06450(5) 0.49143(19) 0.1058(11) Uani 1 1 d GU . .
C40 C 0.61507(9) -0.08819(7) 0.42937(16) 0.1130(15) Uani 1 1 d GU . .
H40A H 0.6056 -0.0812 0.3885 0.136 Uiso 1 1 calc R . .
C41 C 0.61379(9) -0.12233(7) 0.42836(14) 0.1119(16) Uani 1 1 d GU . .
H41A H 0.6035 -0.1382 0.3868 0.134 Uiso 1 1 calc R . .
C42 C 0.62788(10) -0.13280(6) 0.48941(17) 0.1221(14) Uani 1 1 d GU . .
C43 C 0.64325(10) -0.10912(7) 0.55147(15) 0.135(2) Uani 1 1 d GU . .
H43A H 0.6527 -0.1161 0.5923 0.162 Uiso 1 1 calc R . .
C44 C 0.64453(9) -0.07497(6) 0.55248(16) 0.1244(18) Uani 1 1 d GU . .
H44A H 0.6548 -0.0591 0.5940 0.149 Uiso 1 1 calc R . .
N1 N 0.5592(2) -0.0153(3) 0.7825(5) 0.163 Uiso 0.50 1 d PD A 1
O14 O 0.6170 0.0045 0.8398 0.163 Uiso 0.50 1 d P A 1
O15 O 0.5936 0.0436 0.8321 0.163 Uiso 0.50 1 d P A 1
C45 C 0.5630 -0.0485 0.7870 0.163 Uiso 0.50 1 d P A 1
H45A H 0.5455 -0.0659 0.8245 0.196 Uiso 0.50 1 calc PR A 1
C46 C 0.6036 -0.0329 0.8149 0.163 Uiso 0.50 1 d P A 1
H46A H 0.6043 -0.0479 0.8565 0.196 Uiso 0.50 1 calc PR A 1
H46B H 0.6191 -0.0333 0.7738 0.196 Uiso 0.50 1 calc PR A 1
C47 C 0.5896 0.0128 0.8212 0.163 Uiso 0.50 1 d P A 1
C48 C 0.5558 -0.0677 0.7072 0.163 Uiso 0.50 1 d P A 1
H48A H 0.5726 -0.0492 0.6702 0.196 Uiso 0.50 1 calc PR A 1
C49 C 0.5155 -0.0831 0.6797 0.163 Uiso 0.50 1 d P A 1
H49A H 0.5116 -0.0972 0.6339 0.244 Uiso 0.50 1 calc PR A 1
H49B H 0.5111 -0.0628 0.6696 0.244 Uiso 0.50 1 calc PR A 1
H49C H 0.4985 -0.0989 0.7183 0.244 Uiso 0.50 1 calc PR A 1
C50 C 0.5640 -0.1001 0.7091 0.163 Uiso 0.50 1 d P A 1
H50A H 0.5574 -0.1128 0.6610 0.244 Uiso 0.50 1 calc PR A 1
H50B H 0.5496 -0.1172 0.7489 0.244 Uiso 0.50 1 calc PR A 1
H50C H 0.5900 -0.0905 0.7187 0.244 Uiso 0.50 1 calc PR A 1
N2 N 0.5010(2) -0.05130(12) 0.8584(4) 0.150 Uiso 0.50 1 d PD A 2
O16 O 0.5109 -0.0723 0.9833 0.150 Uiso 0.50 1 d P A 2
O17 O 0.5410 -0.0102 0.9559 0.150 Uiso 0.50 1 d P A 2
C51 C 0.5189 -0.0421 0.9371 0.150 Uiso 0.50 1 d P A 2
C52 C 0.4837 -0.1046 0.9433 0.150 Uiso 0.50 1 d P A 2
H52A H 0.4610 -0.1175 0.9730 0.180 Uiso 0.50 1 calc PR A 2
H52B H 0.4930 -0.1215 0.9340 0.180 Uiso 0.50 1 calc PR A 2
C53 C 0.4759 -0.0910 0.8668 0.150 Uiso 0.50 1 d PD A 2
H53A H 0.4501 -0.0962 0.8662 0.180 Uiso 0.50 1 calc PR A 2
C54 C 0.4826 -0.1103 0.7972 0.150 Uiso 0.50 1 d P A 2
H54A H 0.4696 -0.1370 0.8090 0.180 Uiso 0.50 1 calc PR A 2
C55 C 0.4646 -0.1063 0.7241 0.150 Uiso 0.50 1 d P A 2
H55A H 0.4700 -0.1179 0.6826 0.225 Uiso 0.50 1 calc PR A 2
H55B H 0.4744 -0.0804 0.7130 0.225 Uiso 0.50 1 calc PR A 2
H55C H 0.4381 -0.1182 0.7309 0.225 Uiso 0.50 1 calc PR A 2
C56 C 0.5236 -0.0991 0.7839 0.150 Uiso 0.50 1 d P A 2
H56A H 0.5253 -0.1126 0.7411 0.225 Uiso 0.50 1 calc PR A 2
H56B H 0.5332 -0.1048 0.8284 0.225 Uiso 0.50 1 calc PR A 2
H56C H 0.5379 -0.0728 0.7738 0.225 Uiso 0.50 1 calc PR A 2

loop_
_atom_site_aniso_label
_atom_site_aniso_U_11
_atom_site_aniso_U_22
_atom_site_aniso_U_33
_atom_site_aniso_U_23
_atom_site_aniso_U_13
_atom_site_aniso_U_12
Zn1 0.0670(3) 0.0577(3) 0.0624(3) 0.0091(2) 0.0032(2) 0.0251(2)
Zn2 0.05011(14) 0.04538(13) 0.07679(19) -0.0019(3) -0.0050(3) 0.01780(10)
Zn3 0.0670(3) 0.0451(2) 0.0667(3) 0.0040(2) 0.0019(2) 0.0280(2)
Zn4 0.05511(14) 0.04372(13) 0.06509(18) -0.0110(2) -0.0033(3) 0.01960(11)
O1 0.0464(7) 0.0322(6) 0.0491(8) 0.0060(11) -0.0005(11) 0.0160(5)
O2 0.0887(16) 0.321(4) 0.0419(14) 0.0356(16) 0.0417(10) 0.0855(19)
O3 0.0887(16) 0.321(4) 0.0419(14) 0.0356(16) 0.0417(10) 0.0855(19)
O4 0.0747(18) 0.0649(14) 0.164(3) 0.0415(15) 0.0492(18) 0.0387(14)
O5 0.0855(17) 0.0406(11) 0.152(3) 0.0363(13) 0.0663(17) 0.0274(11)
O6 0.0710(11) 0.0510(9) 0.168(3) -0.0273(16) -0.0209(17) 0.0368(9)
O7 0.0703(11) 0.0407(8) 0.156(2) -0.0005(16) 0.0288(18) 0.0224(8)
O8 0.0703(11) 0.1191(16) 0.0432(11) -0.0006(9) 0.0016(8) 0.0279(11)
O9 0.0703(11) 0.1191(16) 0.0432(11) -0.0006(9) 0.0016(8) 0.0279(11)
O10 0.1116(16) 0.0520(10) 0.1217(17) -0.0265(11) -0.0642(13) 0.0097(10)
O11 0.1116(16) 0.0520(10) 0.1217(17) -0.0265(11) -0.0642(13) 0.0097(10)
O12 0.268(3) 0.0946(12) 0.1364(16) -0.0787(14) -0.144(2) 0.1221(17)
O13 0.268(3) 0.0946(12) 0.1364(16) -0.0787(14) -0.144(2) 0.1221(17)
C1 0.062(2) 0.070(2) 0.064(2) 0.0163(15) 0.0381(16) 0.0336(18)
C2 0.0322(18) 0.175(5) 0.150(4) 0.079(3) 0.040(2) 0.029(2)
C3 0.094(4) 0.237(7) 0.170(5) 0.123(5) 0.063(3) 0.075(4)
C4 0.178(6) 0.242(7) 0.141(5) 0.092(5) 0.085(4) 0.147(6)
C5 0.163(4) 0.154(4) 0.052(2) 0.026(2) 0.045(2) 0.109(4)
C6 0.179(5) 0.262(7) 0.130(4) 0.094(4) 0.096(4) 0.166(6)
C7 0.119(4) 0.177(5) 0.159(5) 0.105(4) 0.080(3) 0.090(4)
C8 0.094(4) 0.235(9) 0.090(4) -0.045(5) 0.066(4) -0.058(5)
C9 0.0698(16) 0.0499(13) 0.080(3) -0.0028(16) -0.0137(18) 0.0276(12)
C10 0.0550(13) 0.0455(12) 0.174(3) -0.020(3) 0.009(3) 0.0217(11)
C11 0.0547(16) 0.0479(14) 0.194(5) 0.0146(18) 0.0141(19) 0.0244(13)
C12 0.0568(16) 0.0572(16) 0.231(6) -0.001(2) 0.017(2) 0.0301(14)
C13 0.0596(15) 0.0396(13) 0.229(4) 0.023(3) 0.025(4) 0.0190(11)
C14 0.0648(18) 0.0490(16) 0.263(7) 0.026(2) 0.036(2) 0.0314(15)
C15 0.0680(19) 0.0514(16) 0.268(7) 0.020(2) 0.036(3) 0.0308(15)
C16 0.0557(16) 0.0584(16) 0.278(5) 0.045(4) 0.074(4) 0.0326(13)
C17 0.0485(15) 0.0516(14) 0.347(6) -0.039(4) -0.088(4) 0.0307(13)
C18 0.0441(17) 0.0372(16) 0.111(3) 0.0416(18) 0.0139(17) -0.0038(13)
C19 0.079(3) 0.0445(19) 0.133(4) -0.002(2) 0.023(2) -0.0058(17)
C20 0.121(4) 0.084(3) 0.101(4) -0.008(2) 0.067(3) -0.030(3)
C21 0.110(3) 0.080(3) 0.075(3) -0.0146(19) 0.030(2) -0.048(2)
C22 0.085(3) 0.093(3) 0.069(3) 0.0052(19) 0.027(2) 0.017(2)
C23 0.082(3) 0.104(3) 0.133(4) -0.028(3) 0.025(3) -0.008(2)
C24 0.080(3) 0.080(3) 0.128(4) 0.004(2) 0.023(2) 0.018(2)
C25 0.083(3) 0.096(3) 0.069(3) 0.0285(19) 0.0187(19) -0.009(2)
C26 0.073(2) 0.101(3) 0.059(2) 0.0084(18) 0.0040(17) -0.002(2)
C27 0.0676(17) 0.127(3) 0.079(2) 0.050(3) -0.008(3) -0.0196(17)
C28 0.085(3) 0.072(2) 0.065(2) 0.0121(17) -0.0098(18) -0.0323(18)
C29 0.064(2) 0.091(3) 0.072(3) 0.0157(19) -0.0036(17) -0.0247(18)
C30 0.079(2) 0.118(2) 0.067(2) -0.011(3) 0.028(2) -0.0357(17)
C31 0.164(5) 0.202(6) 0.051(3) 0.050(3) -0.049(3) 0.049(5)
C32 0.093(3) 0.092(3) 0.046(2) 0.0037(17) -0.0298(18) 0.013(2)
C33 0.156(5) 0.075(3) 0.064(3) 0.009(2) -0.020(3) -0.029(3)
C34 0.171(5) 0.083(3) 0.046(3) 0.0093(18) -0.039(3) -0.038(3)
C35 0.065(2) 0.076(2) 0.061(2) -0.0001(17) -0.0047(16) -0.0240(17)
C36 0.135(4) 0.083(3) 0.101(4) 0.005(2) -0.049(3) 0.002(3)
C37 0.144(4) 0.079(3) 0.065(3) 0.0099(19) -0.013(2) -0.006(3)
C38 0.107(2) 0.096(2) 0.197(5) -0.124(3) -0.012(3) 0.047(2)
C39 0.173(3) 0.0648(17) 0.093(2) 0.028(3) 0.033(3) 0.069(2)
C40 0.168(4) 0.090(3) 0.099(3) 0.007(2) -0.031(3) 0.077(3)
C41 0.220(5) 0.082(3) 0.055(2) -0.0012(17) -0.008(2) 0.091(3)
C42 0.255(5) 0.0807(19) 0.051(2) -0.013(3) -0.018(4) 0.100(3)
C43 0.264(6) 0.091(3) 0.084(3) -0.032(2) -0.046(3) 0.114(4)
C44 0.235(6) 0.090(3) 0.091(3) -0.029(2) -0.029(3) 0.113(4)

loop_
_atom_type_symbol
_atom_type_description
_atom_type_scat_dispersion_real
_atom_type_scat_dispersion_imag
_atom_type_scat_source
C C 0.0060 0.0030 'International Tables Vol C Tables 4.2.6.8 and 6.1.1.4'
H H 0.0000 0.0000 'International Tables Vol C Tables 4.2.6.8 and 6.1.1.4'
N N 0.0100 0.0050 'International Tables Vol C Tables 4.2.6.8 and 6.1.1.4'
O O 0.0180 0.0100 'International Tables Vol C Tables 4.2.6.8 and 6.1.1.4'
Zn Zn 0.0350 2.0980 'International Tables Vol C Tables 4.2.6.8 and 6.1.1.4'

loop_
_geom_angle_atom_site_label_1
_geom_angle_atom_site_label_2
_geom_angle_atom_site_label_3
_geom_angle
_geom_angle_site_symmetry_1
_geom_angle_site_symmetry_3
O13 Zn1 O1 115.11(12) . .
O13 Zn1 O4 104.83(12) . 4_654
O1 Zn1 O4 109.19(9) . 4_654
O13 Zn1 O9 112.96(18) . .
O1 Zn1 O9 107.92(9) . .
O4 Zn1 O9 106.42(13) 4_654 .
O13 Zn1 Zn3 79.16(11) . .
O1 Zn1 Zn3 36.09(5) . .
O4 Zn1 Zn3 118.27(11) 4_654 .
O9 Zn1 Zn3 128.99(7) . .
O2 Zn2 O1 113.25(13) . .
O2 Zn2 O5 105.30(11) . 4_654
O1 Zn2 O5 111.28(11) . 4_654
O2 Zn2 O7 104.53(16) . .
O1 Zn2 O7 113.14(6) . .
O5 Zn2 O7 108.81(12) 4_654 .
O2 Zn2 Zn3 76.90(11) . .
O1 Zn2 Zn3 36.40(7) . .
O5 Zn2 Zn3 125.42(6) 4_654 .
O7 Zn2 Zn3 123.63(9) . .
O2 Zn2 Zn4 126.92(10) . .
O1 Zn2 Zn4 35.56(3) . .
O5 Zn2 Zn4 124.52(10) 4_654 .
O7 Zn2 Zn4 77.62(5) . .
Zn3 Zn2 Zn4 60.696(11) . .
O3 Zn3 O10 103.80(16) . .
O3 Zn3 O12 124.78(19) . .
O10 Zn3 O12 99.68(13) . .
O3 Zn3 O1 109.03(11) . .
O10 Zn3 O1 109.63(10) . .
O12 Zn3 O1 108.73(11) . .
O3 Zn3 Zn2 73.14(11) . .
O10 Zn3 Zn2 121.13(9) . .
O12 Zn3 Zn2 131.12(7) . .
O1 Zn3 Zn2 35.95(4) . .
O3 Zn3 Zn1 125.24(9) . .
O10 Zn3 Zn1 124.39(11) . .
O12 Zn3 Zn1 74.47(9) . .
O1 Zn3 Zn1 35.27(5) . .
Zn2 Zn3 Zn1 61.029(17) . .
O8 Zn4 O1 112.69(11) . .
O8 Zn4 O6 111.37(13) . .
O1 Zn4 O6 109.19(7) . .
O8 Zn4 O11 118.79(11) . .
O1 Zn4 O11 111.57(11) . .
O6 Zn4 O11 91.03(13) . .
O8 Zn4 Zn2 125.00(8) . .
O1 Zn4 Zn2 35.48(3) . .
O6 Zn4 Zn2 73.85(6) . .
O11 Zn4 Zn2 115.71(10) . .
Zn1 O1 Zn2 111.94(9) . .
Zn1 O1 Zn4 110.13(10) . .
Zn2 O1 Zn4 108.96(5) . .
Zn1 O1 Zn3 108.64(5) . .
Zn2 O1 Zn3 107.65(10) . .
Zn4 O1 Zn3 109.46(9) . .
C1 O2 Zn2 131.7(3) . .
C1 O3 Zn3 136.1(2) . .
C8 O4 Zn1 129.1(3) . 4_655
C8 O5 Zn2 125.0(3) . 4_655
C9 O6 Zn4 127.17(18) . .
C9 O7 Zn2 124.50(18) . .
C18 O8 Zn4 127.6(2) . .
C18 O9 Zn1 131.0(2) . .
C31 O10 Zn3 132.4(3) . .
C31 O11 Zn4 126.2(3) . .
C38 O12 Zn3 127.9(3) . .
C38 O13 Zn1 123.6(2) . .
O3 C1 O2 119.9(3) . .
O3 C1 C2 117.8(3) . .
O2 C1 C2 122.1(3) . .
C3 C2 C7 120.0 . .
C3 C2 C1 123.5(2) . .
C7 C2 C1 116.5(2) . .
C4 C3 C2 120.0 . .
C4 C3 N1 109.5(4) . .
C2 C3 N1 127.5(5) . .
C5 C4 C3 120.0 . .
C5 C4 N2 127.4(4) . .
C3 C4 N2 112.2(4) . .
C4 C5 C6 120.0 . .
C4 C5 C8 124.9(2) . .
C6 C5 C8 115.1(2) . .
C5 C6 C7 120.0 . .
C5 C6 H6A 120.0 . .
C7 C6 H6A 120.0 . .
C6 C7 C2 120.0 . .
C6 C7 H7A 120.0 . .
C2 C7 H7A 120.0 . .
O5 C8 O4 131.5(4) . .
O5 C8 C5 109.1(3) . .
O4 C8 C5 119.2(4) . .
O7 C9 O6 117.8(3) . .
O7 C9 C10 113.0(2) . .
O6 C9 C10 111.2(2) . .
C11 C10 C15 120.0 . .
C11 C10 C9 122.25(16) . .
C15 C10 C9 116.80(18) . .
C10 C11 C12 120.0 . .
C10 C11 H11A 120.0 . .
C12 C11 H11A 120.0 . .
C11 C12 C13 120.0 . .
C11 C12 H12A 120.0 . .
C13 C12 H12A 120.0 . .
C14 C13 C12 120.0 . .
C14 C13 C16 119.45(15) . .
C12 C13 C16 119.75(19) . .
C13 C14 C15 120.0 . .
C13 C14 H14A 120.0 . .
C15 C14 H14A 120.0 . .
C14 C15 C10 120.0 . .
C14 C15 H15A 120.0 . .
C10 C15 H15A 120.0 . .
C17 C16 C17 118.2(3) 2_655 .
C17 C16 C13 123.7(2) 2_655 .
C17 C16 C13 117.6(2) . .
C16 C17 C16 121.8(3) 3_665 .
C16 C17 H17A 119.1 3_665 .
C16 C17 H17A 119.1 . .
O9 C18 O8 127.4(3) . .
O9 C18 C19 107.6(3) . .
O8 C18 C19 125.0(2) . .
C20 C19 C24 120.0 . .
C20 C19 C18 113.17(15) . .
C24 C19 C18 126.82(15) . .
C19 C20 C21 120.0 . .
C19 C20 H20A 120.0 . .
C21 C20 H20A 120.0 . .
C22 C21 C20 120.0 . .
C22 C21 H21A 120.0 . .
C20 C21 H21A 120.0 . .
C21 C22 C23 120.0 . .
C21 C22 C25 122.5 . .
C23 C22 C25 116.8 . .
C24 C23 C22 120.0 . .
C24 C23 H23A 120.0 . .
C22 C23 H23A 120.0 . .
C23 C24 C19 120.0 . .
C23 C24 H24A 120.0 . .
C19 C24 H24A 120.0 . .
C26 C25 C30 120.0 . .
C26 C25 C22 115.6 . .
C30 C25 C22 123.1 . .
C25 C26 C27 120.0 . .
C25 C26 H26A 120.0 . .
C27 C26 H26A 120.0 . .
C28 C27 C26 120.0 . .
C28 C27 C42 116.0(10) . 5_664
C26 C27 C42 124.0(10) . 5_664
C29 C28 C27 120.0 . .
C29 C28 H28A 120.0 . .
C27 C28 H28A 120.0 . .
C28 C29 C30 120.0 . .
C28 C29 C35 123.9(7) . 1_554
C30 C29 C35 115.0(7) . 1_554
C29 C30 C25 120.0 . .
C29 C30 H30A 120.0 . .
C25 C30 H30A 120.0 . .
O10 C31 O11 126.5(4) . .
O10 C31 C32 126.3(3) . .
O11 C31 C32 107.2(4) . .
C33 C32 C37 120.0 . .
C33 C32 C31 113.3(2) . .
C37 C32 C31 126.5(2) . .
C34 C33 C32 120.0 . .
C34 C33 H33A 120.0 . .
C32 C33 H33A 120.0 . .
C33 C34 C35 120.0 . .
C33 C34 H34A 120.0 . .
C35 C34 H34A 120.0 . .
C34 C35 C36 120.0 . .
C34 C35 C29 122.7(4) . 1_556
C36 C35 C29 117.3(4) . 1_556
C37 C36 C35 120.0 . .
C37 C36 H36A 120.0 . .
C35 C36 H36A 120.0 . .
C36 C37 C32 120.0 . .
C36 C37 H37A 120.0 . .
C32 C37 H37A 120.0 . .
O12 C38 O13 132.1(3) . .
O12 C38 C39 113.0(4) . .
O13 C38 C39 114.2(2) . .
C40 C39 C44 120.0 . .
C40 C39 C38 116.4(2) . .
C44 C39 C38 123.6(3) . .
C39 C40 C41 120.0 . .
C39 C40 H40A 120.0 . .
C41 C40 H40A 120.0 . .
C42 C41 C40 120.0 . .
C42 C41 H41A 120.0 . .
C40 C41 H41A 120.0 . .
C41 C42 C43 120.0 . .
C41 C42 C27 122.0(4) . 6_545
C43 C42 C27 118.0(4) . 6_545
C44 C43 C42 120.0 . .
C44 C43 H43A 120.0 . .
C42 C43 H43A 120.0 . .
C43 C44 C39 120.0 . .
C43 C44 H44A 120.0 . .
C39 C44 H44A 120.0 . .
C47 N1 C3 122.9(7) . .
C47 N1 C45 106.3(3) . .
C3 N1 C45 130.3(7) . .
C47 O14 C46 106.0 . .
N1 C45 C46 103.4(3) . .
N1 C45 C48 110.3(4) . .
C46 C45 C48 112.7 . .
N1 C45 H45A 110.1 . .
C46 C45 H45A 110.1 . .
C48 C45 H45A 110.1 . .
O14 C46 C45 107.5 . .
O14 C46 H46A 110.2 . .
C45 C46 H46A 110.2 . .
O14 C46 H46B 110.2 . .
C45 C46 H46B 110.2 . .
H46A C46 H46B 108.5 . .
O15 C47 O14 121.8 . .
O15 C47 N1 123.0(3) . .
O14 C47 N1 114.9(3) . .
C49 C48 C50 108.1 . .
C49 C48 C45 112.6 . .
C50 C48 C45 110.8 . .
C49 C48 H48A 108.4 . .
C50 C48 H48A 108.4 . .
C45 C48 H48A 108.4 . .
C48 C49 H49A 109.5 . .
C48 C49 H49B 109.5 . .
H49A C49 H49B 109.5 . .
C48 C49 H49C 109.5 . .
H49A C49 H49C 109.5 . .
H49B C49 H49C 109.5 . .
C48 C50 H50A 109.5 . .
C48 C50 H50B 109.5 . .
H50A C50 H50B 109.5 . .
C48 C50 H50C 109.5 . .
H50A C50 H50C 109.5 . .
H50B C50 H50C 109.5 . .
C53 N2 C4 131.7(5) . .
C53 N2 C51 100.0(3) . .
C4 N2 C51 124.1(4) . .
C51 O16 C52 106.1 . .
O17 C51 O16 122.0 . .
O17 C51 N2 121.71(15) . .
O16 C51 N2 116.04(15) . .
O16 C52 C53 107.3 . .
O16 C52 H52A 110.3 . .
C53 C52 H52A 110.3 . .
O16 C52 H52B 110.3 . .
C53 C52 H52B 110.3 . .
H52A C52 H52B 108.5 . .
N2 C53 C52 109.8(3) . .
N2 C53 C54 106.9(3) . .
C52 C53 C54 111.8 . .
N2 C53 H53A 109.4 . .
C52 C53 H53A 109.4 . .
C54 C53 H53A 109.4 . .
C55 C54 C56 111.3 . .
C55 C54 C53 112.3 . .
C56 C54 C53 114.7 . .
C55 C54 H54A 105.9 . .
C56 C54 H54A 105.9 . .
C53 C54 H54A 105.9 . .
C54 C55 H55A 109.5 . .
C54 C55 H55B 109.5 . .
H55A C55 H55B 109.5 . .
C54 C55 H55C 109.5 . .
H55A C55 H55C 109.5 . .
H55B C55 H55C 109.5 . .
C54 C56 H56A 109.5 . .
C54 C56 H56B 109.5 . .
H56A C56 H56B 109.5 . .
C54 C56 H56C 109.5 . .
H56A C56 H56C 109.5 . .
H56B C56 H56C 109.5 . .

loop_
_geom_bond_atom_site_label_1
_geom_bond_atom_site_label_2
_geom_bond_distance
_geom_bond_site_symmetry_2
Zn1 O13 1.915(3) .
Zn1 O1 1.921(2) .
Zn1 O4 1.951(3) 4_654
Zn1 O9 1.957(2) .
Zn1 Zn3 3.1520(7) .
Zn2 O2 1.917(3) .
Zn2 O1 1.9385(12) .
Zn2 O5 1.962(3) 4_654
Zn2 O7 1.9664(16) .
Zn2 Zn3 3.1468(6) .
Zn2 Zn4 3.1589(6) .
Zn3 O3 1.921(3) .
Zn3 O10 1.928(3) .
Zn3 O12 1.936(3) .
Zn3 O1 1.960(2) .
Zn4 O8 1.873(3) .
Zn4 O1 1.9425(11) .
Zn4 O6 1.9683(17) .
Zn4 O11 2.017(3) .
O2 C1 1.255(3) .
O3 C1 1.245(3) .
O4 C8 1.257(4) .
O4 Zn1 1.951(3) 4_655
O5 C8 1.256(4) .
O5 Zn2 1.962(3) 4_655
O6 C9 1.299(3) .
O7 C9 1.260(3) .
O8 C18 1.259(3) .
O9 C18 1.246(3) .
O10 C31 1.259(4) .
O11 C31 1.258(3) .
O12 C38 1.253(3) .
O13 C38 1.255(4) .
C1 C2 1.516(3) .
C2 C3 1.3900 .
C2 C7 1.3900 .
C3 C4 1.3900 .
C3 N1 1.456(5) .
C4 C5 1.3900 .
C4 N2 1.458(4) .
C5 C6 1.3900 .
C5 C8 1.527(3) .
C6 C7 1.3900 .
C6 H6A 0.9300 .
C7 H7A 0.9300 .
C9 C10 1.543(3) .
C10 C11 1.3900 .
C10 C15 1.3900 .
C11 C12 1.3900 .
C11 H11A 0.9300 .
C12 C13 1.3900 .
C12 H12A 0.9300 .
C13 C14 1.3900 .
C13 C16 1.517(3) .
C14 C15 1.3900 .
C14 H14A 0.9300 .
C15 H15A 0.9300 .
C16 C17 1.366(4) 2_655
C16 C17 1.407(4) .
C17 C16 1.366(4) 3_665
C17 H17A 0.9300 .
C18 C19 1.569(3) .
C19 C20 1.3900 .
C19 C24 1.3900 .
C20 C21 1.3900 .
C20 H20A 0.9300 .
C21 C22 1.3900 .
C21 H21A 0.9300 .
C22 C23 1.3900 .
C22 C25 1.5684 .
C23 C24 1.3900 .
C23 H23A 0.9300 .
C24 H24A 0.9300 .
C25 C26 1.3900 .
C25 C30 1.3900 .
C26 C27 1.3900 .
C26 H26A 0.9300 .
C27 C28 1.3900 .
C27 C42 1.52(2) 5_664
C28 C29 1.3900 .
C28 H28A 0.9300 .
C29 C30 1.3900 .
C29 C35 1.495(13) 1_554
C30 H30A 0.9300 .
C31 C32 1.478(4) .
C32 C33 1.3900 .
C32 C37 1.3900 .
C33 C34 1.3900 .
C33 H33A 0.9300 .
C34 C35 1.3900 .
C34 H34A 0.9300 .
C35 C36 1.3900 .
C35 C29 1.495(4) 1_556
C36 C37 1.3900 .
C36 H36A 0.9300 .
C37 H37A 0.9300 .
C38 C39 1.552(3) .
C39 C40 1.3900 .
C39 C44 1.3900 .
C40 C41 1.3900 .
C40 H40A 0.9300 .
C41 C42 1.3900 .
C41 H41A 0.9300 .
C42 C43 1.3900 .
C42 C27 1.518(9) 6_545
C43 C44 1.3900 .
C43 H43A 0.9300 .
C44 H44A 0.9300 .
N1 C47 1.392(9) .
N1 C45 1.462(8) .
O14 C47 1.3829 .
O14 C46 1.4274 .
O15 C47 1.2197 .
C45 C46 1.5518 .
C45 C48 1.5643 .
C45 H45A 0.9800 .
C46 H46A 0.9700 .
C46 H46B 0.9700 .
C48 C49 1.5405 .
C48 C50 1.5422 .
C48 H48A 0.9800 .
C49 H49A 0.9600 .
C49 H49B 0.9600 .
C49 H49C 0.9600 .
C50 H50A 0.9600 .
C50 H50B 0.9600 .
C50 H50C 0.9600 .
N2 C53 1.450(4) .
N2 C51 1.524(7) .
O16 C51 1.3855 .
O16 C52 1.4299 .
O17 C51 1.2190 .
C52 C53 1.5504 .
C52 H52A 0.9700 .
C52 H52B 0.9700 .
C53 C54 1.5588 .
C53 H53A 0.9800 .
C54 C55 1.5357 .
C54 C56 1.5401 .
C54 H54A 0.9800 .
C55 H55A 0.9600 .
C55 H55B 0.9600 .
C55 H55C 0.9600 .
C56 H56A 0.9600 .
C56 H56B 0.9600 .
C56 H56C 0.9600 .

loop_
_platon_squeeze_void_nr
_platon_squeeze_void_average_x
_platon_squeeze_void_average_y
_platon_squeeze_void_average_z
_platon_squeeze_void_volume
_platon_squeeze_void_count_electrons
_platon_squeeze_void_content
1 -0.006 -0.003 -0.012 21537 5724 ' '
